data_1522344
loop_
_publ_author_name
'Zhu, W.J.'
'Hor, P.H.'

_publ_section_title
;
 Synthesis and structure of layered manganese oxychalcogenides: Sr2 Cu Mn
 O3 S and Sr4 Cu2 Mn3 O7.5 Q2 (Q = S, Se)
;
_journal_name_full 'Journal of Solid State Chemistry'
_journal_page_first 26
_journal_page_last 29
_journal_volume 153
_journal_year 2000
_chemical_formula_sum 'Cu2 Mn3 O7.5 Se2 Sr4'
_chemical_name_systematic 'Sr4 Cu2 Mn3 O7.5 Se2'
_space_group_IT_number 139
_symmetry_space_group_name_Hall '-I 4 2'
_symmetry_space_group_name_H-M 'I 4/m m m'
_cell_angle_alpha 90
_cell_angle_beta 90
_cell_angle_gamma 90
_cell_formula_units_Z 2
_cell_length_a 3.888
_cell_length_b 3.888
_cell_length_c 35.29
_cell_volume 533.463
_citation_journal_id_ASTM JSSCBI
_cod_data_source_file Zhu_JSSCBI_2000_1972.cif
_cod_data_source_block Cu2Mn3O7.5Se2Sr4
_cod_original_cell_volume 533.4628
_cod_database_code 1522344

loop_
_symmetry_equiv_pos_as_xyz
x,y,z
-y,x,z
-x,-y,z
y,-x,z
x,-y,-z
y,x,-z
-x,y,-z
-y,-x,-z
-x,-y,-z
y,-x,-z
x,y,-z
-y,x,-z
-x,y,z
-y,-x,z
x,-y,z
y,x,z
x+1/2,y+1/2,z+1/2
-y+1/2,x+1/2,z+1/2
-x+1/2,-y+1/2,z+1/2
y+1/2,-x+1/2,z+1/2
x+1/2,-y+1/2,-z+1/2
y+1/2,x+1/2,-z+1/2
-x+1/2,y+1/2,-z+1/2
-y+1/2,-x+1/2,-z+1/2
-x+1/2,-y+1/2,-z+1/2
y+1/2,-x+1/2,-z+1/2
x+1/2,y+1/2,-z+1/2
-y+1/2,x+1/2,-z+1/2
-x+1/2,y+1/2,z+1/2
-y+1/2,-x+1/2,z+1/2
x+1/2,-y+1/2,z+1/2
y+1/2,x+1/2,z+1/2

loop_
_atom_site_label
_atom_site_type_symbol
_atom_site_fract_x
_atom_site_fract_y
_atom_site_fract_z
_atom_site_occupancy
_atom_site_U_iso_or_equiv
Se1 Se-2 0 0 0.2052 1 0.0
Sr2 Sr+2 0.5 0.5 0.1622 1 0.0
O1 O-2 0.5 0 0.1162 1 0.0
Cu1 Cu+1 0.5 0 0.25 1 0.0
O3 O-2 0.5 0 0 0.75 0.0
Mn2 Mn+3 0 0 0.1099 1 0.0
Sr1 Sr+2 0.5 0.5 0.0561 1 0.0
Mn1 Mn+3 0 0 0 1 0.0
O2 O-2 0 0 0.0519 1 0.0
